data_4088093
loop_
_publ_author_name
'Schaefer, Brian A.'
'Margulieux, Grant W.'
'Tiedemann, Margaret A.'
'Small, Brooke L.'
'Chirik, Paul J.'

_publ_section_title
;
 Synthesis and Electronic Structure of Iron Borate Betaine Complexes as a
 Route to Single-Component Iron Ethylene Oligomerization and
 Polymerization Catalysts
;
_journal_issue 23
_journal_name_full Organometallics
_journal_page_first 5615
_journal_paper_doi 10.1021/acs.organomet.5b00839
_journal_volume 34
_journal_year 2015
_chemical_formula_sum 'C78 H77 Fe N4 P2'
_chemical_formula_weight 1188.23
_space_group_IT_number 14
_space_group_name_Hall '-P 2ybc'
_space_group_name_H-M_alt 'P 1 21/c 1'
_symmetry_cell_setting monoclinic
_symmetry_space_group_name_H-M 'P 1 21/c 1'
_atom_sites_solution_hydrogens geom
_atom_sites_solution_primary direct
_atom_sites_solution_secondary difmap
_audit_creation_method SHELXL-97
_cell_angle_alpha 90.00
_cell_angle_beta 101.112(2)
_cell_angle_gamma 90.00
_cell_formula_units_Z 4
_cell_length_a 19.3168(12)
_cell_length_b 14.8689(9)
_cell_length_c 24.9609(14)
_cell_measurement_reflns_used 9969
_cell_measurement_temperature 100(2)
_cell_measurement_theta_max 65.61
_cell_measurement_theta_min 6.23
_cell_volume 7034.9(7)
_computing_cell_refinement 'Bruker SAINT'
_computing_data_collection 'Bruker APEX2'
_computing_data_reduction 'Bruker SAINT'
_computing_molecular_graphics 'ORTEP 3 (Farraguia, 1997)'
_computing_structure_refinement 'SHELXL-97 (Sheldrick, 2008)'
_computing_structure_solution 'SIR 92 (Giacavazzo, 1993)'
_diffrn_ambient_temperature 100(2)
_diffrn_measured_fraction_theta_full 'ACTA 50'
_diffrn_measured_fraction_theta_max 0.977
_diffrn_measurement_device_type 'Bruker APEX II CCD'
_diffrn_measurement_method 'phi and omega scans'
_diffrn_radiation_monochromator graphite
_diffrn_radiation_source 'fine-focus sealed tube'
_diffrn_radiation_type MoK\a
_diffrn_radiation_wavelength 0.71073
_diffrn_reflns_av_R_equivalents 0.0521
_diffrn_reflns_av_sigmaI/netI 0.0468
_diffrn_reflns_limit_h_max 21
_diffrn_reflns_limit_h_min -22
_diffrn_reflns_limit_k_max 17
_diffrn_reflns_limit_k_min -12
_diffrn_reflns_limit_l_max 26
_diffrn_reflns_limit_l_min -29
_diffrn_reflns_number 41395
_diffrn_reflns_theta_full 'ACTA 50'
_diffrn_reflns_theta_max 24.93
_diffrn_reflns_theta_min 2.74
_exptl_absorpt_coefficient_mu 0.303
_exptl_absorpt_correction_T_max 0.7527
_exptl_absorpt_correction_T_min 0.5773
_exptl_absorpt_correction_type multi-scan
_exptl_absorpt_process_details 'SADABS V2008/1 (Bruker AXS)'
_exptl_crystal_colour purple
_exptl_crystal_density_diffrn 1.122
_exptl_crystal_density_method 'not measured'
_exptl_crystal_description plate
_exptl_crystal_F_000 2516
_exptl_crystal_size_max 0.184
_exptl_crystal_size_mid 0.095
_exptl_crystal_size_min 0.053
_platon_squeeze_details
;
The asymmetric unit contained one molecule of disordered pentane
solvate which was treated as a diffuse contribution to the overall
scattering through the use of PLATON/SQUEEZE.
;
_refine_diff_density_max 0.554
_refine_diff_density_min -0.618
_refine_diff_density_rms 0.067
_refine_ls_extinction_method none
_refine_ls_goodness_of_fit_ref 1.039
_refine_ls_hydrogen_treatment constr
_refine_ls_matrix_type full
_refine_ls_number_parameters 785
_refine_ls_number_reflns 12004
_refine_ls_number_restraints 1
_refine_ls_restrained_S_all 1.039
_refine_ls_R_factor_all 0.0796
_refine_ls_R_factor_gt 0.0637
_refine_ls_shift/su_max 0.002
_refine_ls_shift/su_mean 0.000
_refine_ls_structure_factor_coef Fsqd
_refine_ls_weighting_details 'calc w=1/[\s^2^(Fo^2^)+(0.1108P)^2^+3.1713P] where P=(Fo^2^+2Fc^2^)/3'
_refine_ls_weighting_scheme calc
_refine_ls_wR_factor_gt 0.1735
_refine_ls_wR_factor_ref 0.1839
_reflns_number_gt 9341
_reflns_number_total 12004
_reflns_threshold_expression >2\s(I)
_cod_data_source_file om5b00839_si_003.cif
_cod_data_source_block bs18
_cod_original_sg_symbol_H-M P2(1)/c
_cod_database_code 4088093

loop_
_symmetry_equiv_pos_as_xyz
'x, y, z'
'-x, y+1/2, -z+1/2'
'-x, -y, -z'
'x, -y-1/2, z-1/2'

loop_
_atom_site_label
_atom_site_type_symbol
_atom_site_fract_x
_atom_site_fract_y
_atom_site_fract_z
_atom_site_U_iso_or_equiv
_atom_site_adp_type
_atom_site_occupancy
_atom_site_symmetry_multiplicity
_atom_site_calc_flag
_atom_site_refinement_flags
_atom_site_disorder_assembly
_atom_site_disorder_group
C1 C 0.80238(18) 0.0131(2) 0.02861(13) 0.0409(7) Uani 1 1 d . . .
C2 C 0.73512(18) -0.0074(2) -0.00137(13) 0.0389(7) Uani 1 1 d . . .
C3 C 0.74024(19) -0.0865(2) -0.03675(13) 0.0428(8) Uani 1 1 d . . .
C4 C 0.6948(2) -0.1406(2) -0.07220(14) 0.0497(8) Uani 1 1 d . . .
H4 H 0.6458 -0.1272 -0.0808 0.060 Uiso 1 1 calc R . .
C5 C 0.7220(2) -0.2162(3) -0.09570(16) 0.0634(11) Uani 1 1 d . . .
H5 H 0.6904 -0.2544 -0.1192 0.076 Uiso 1 1 calc R . .
C6 C 0.7932(3) -0.2358(3) -0.08531(18) 0.0698(12) Uani 1 1 d . . .
H6 H 0.8097 -0.2867 -0.1021 0.084 Uiso 1 1 calc R . .
C7 C 0.8418(2) -0.1813(3) -0.04995(17) 0.0595(10) Uani 1 1 d . . .
C8 C 0.9157(3) -0.1924(3) -0.0351(2) 0.0786(14) Uani 1 1 d . . .
H8 H 0.9377 -0.2412 -0.0498 0.094 Uiso 1 1 calc R . .
C9 C 0.9558(2) -0.1340(3) 0.0002(2) 0.0757(13) Uani 1 1 d . . .
H9 H 1.0053 -0.1432 0.0090 0.091 Uiso 1 1 calc R . .
C10 C 0.9262(2) -0.0598(3) 0.02418(18) 0.0562(9) Uani 1 1 d . . .
H10 H 0.9555 -0.0196 0.0481 0.067 Uiso 1 1 calc R . .
C11 C 0.85431(19) -0.0478(2) 0.01174(14) 0.0459(8) Uani 1 1 d . . .
C12 C 0.8134(2) -0.1075(2) -0.02641(14) 0.0461(8) Uani 1 1 d . . .
C13 C 0.87249(18) 0.0926(2) 0.10122(14) 0.0453(8) Uani 1 1 d . . .
C14 C 0.9074(2) 0.1730(3) 0.09343(15) 0.0520(9) Uani 1 1 d . . .
C15 C 0.9725(3) 0.1879(4) 0.12591(19) 0.0766(13) Uani 1 1 d . . .
H15 H 0.9960 0.2428 0.1217 0.092 Uiso 1 1 calc R . .
C16 C 1.0052(3) 0.1266(4) 0.1645(2) 0.0841(15) Uani 1 1 d . . .
C17 C 0.9695(2) 0.0486(3) 0.17231(19) 0.0696(12) Uani 1 1 d . . .
H17 H 0.9906 0.0065 0.1992 0.084 Uiso 1 1 calc R . .
C18 C 0.90272(19) 0.0312(3) 0.14117(16) 0.0519(9) Uani 1 1 d . . .
C19 C 0.8748(2) 0.2403(3) 0.05103(17) 0.0588(10) Uani 1 1 d . . .
H19A H 0.9053 0.2934 0.0531 0.088 Uiso 1 1 calc R . .
H19B H 0.8284 0.2581 0.0576 0.088 Uiso 1 1 calc R . .
H19C H 0.8697 0.2133 0.0147 0.088 Uiso 1 1 calc R . .
C20 C 0.8639(2) -0.0523(3) 0.15208(17) 0.0578(10) Uani 1 1 d . . .
H20A H 0.8175 -0.0358 0.1594 0.087 Uiso 1 1 calc R . .
H20B H 0.8910 -0.0837 0.1838 0.087 Uiso 1 1 calc R . .
H20C H 0.8579 -0.0918 0.1201 0.087 Uiso 1 1 calc R . .
C21 C 1.0796(3) 0.1435(6) 0.1983(3) 0.131(3) Uani 1 1 d . . .
H21A H 1.1135 0.1479 0.1738 0.196 Uiso 1 1 calc R . .
H21B H 1.0929 0.0936 0.2238 0.196 Uiso 1 1 calc R . .
H21C H 1.0797 0.1997 0.2188 0.196 Uiso 1 1 calc R . .
C22 C 0.60983(17) 0.0174(2) -0.00886(13) 0.0388(7) Uani 1 1 d . . .
H22A H 0.6072 -0.0389 -0.0303 0.047 Uiso 1 1 calc R . .
H22B H 0.5857 0.0655 -0.0328 0.047 Uiso 1 1 calc R . .
C23 C 0.57394(17) 0.0044(2) 0.04056(12) 0.0381(7) Uani 1 1 d . . .
H23A H 0.5583 -0.0588 0.0422 0.046 Uiso 1 1 calc R . .
H23B H 0.5320 0.0437 0.0369 0.046 Uiso 1 1 calc R . .
C24 C 0.57607(16) 0.06864(18) 0.14654(12) 0.0335(6) Uani 1 1 d . . .
C25 C 0.51925(17) 0.0140(2) 0.15293(12) 0.0377(7) Uani 1 1 d . . .
H25 H 0.5177 -0.0467 0.1409 0.045 Uiso 1 1 calc R . .
C26 C 0.46480(18) 0.0475(2) 0.17672(13) 0.0407(7) Uani 1 1 d . . .
C27 C 0.46783(18) 0.1378(2) 0.19337(13) 0.0433(8) Uani 1 1 d . . .
H27 H 0.4304 0.1618 0.2087 0.052 Uiso 1 1 calc R . .
C28 C 0.52450(19) 0.1933(2) 0.18797(13) 0.0429(8) Uani 1 1 d . . .
C29 C 0.57774(17) 0.1575(2) 0.16439(12) 0.0366(7) Uani 1 1 d . . .
H29 H 0.6164 0.1946 0.1603 0.044 Uiso 1 1 calc R . .
C30 C 0.40324(19) -0.0113(2) 0.18319(16) 0.0514(8) Uani 1 1 d . . .
H30A H 0.4024 -0.0649 0.1603 0.077 Uiso 1 1 calc R . .
H30B H 0.3592 0.0223 0.1720 0.077 Uiso 1 1 calc R . .
H30C H 0.4081 -0.0294 0.2215 0.077 Uiso 1 1 calc R . .
C31 C 0.5273(3) 0.2910(2) 0.20414(18) 0.0632(11) Uani 1 1 d . . .
H31A H 0.5620 0.2991 0.2380 0.095 Uiso 1 1 calc R . .
H31B H 0.4807 0.3102 0.2098 0.095 Uiso 1 1 calc R . .
H31C H 0.5411 0.3273 0.1751 0.095 Uiso 1 1 calc R . .
C32 C 0.67118(16) -0.07615(18) 0.13119(12) 0.0342(6) Uani 1 1 d . . .
C33 C 0.69100(16) -0.13877(18) 0.09595(13) 0.0344(6) Uani 1 1 d . . .
H33 H 0.6801 -0.1281 0.0577 0.041 Uiso 1 1 calc R . .
C34 C 0.72669(17) -0.2174(2) 0.11562(14) 0.0401(7) Uani 1 1 d . . .
C35 C 0.74136(18) -0.2315(2) 0.17171(15) 0.0443(8) Uani 1 1 d . . .
H35 H 0.7664 -0.2841 0.1857 0.053 Uiso 1 1 calc R . .
C36 C 0.72062(18) -0.1710(2) 0.20794(14) 0.0443(8) Uani 1 1 d . . .
C37 C 0.68548(17) -0.0923(2) 0.18726(13) 0.0389(7) Uani 1 1 d . . .
H37 H 0.6714 -0.0499 0.2115 0.047 Uiso 1 1 calc R . .
C38 C 0.7493(2) -0.2834(2) 0.07622(16) 0.0498(8) Uani 1 1 d . . .
H38A H 0.7884 -0.2578 0.0613 0.075 Uiso 1 1 calc R . .
H38B H 0.7095 -0.2958 0.0463 0.075 Uiso 1 1 calc R . .
H38C H 0.7648 -0.3396 0.0955 0.075 Uiso 1 1 calc R . .
C39 C 0.7341(3) -0.1884(3) 0.26834(16) 0.0693(12) Uani 1 1 d . . .
H39A H 0.7084 -0.2424 0.2757 0.104 Uiso 1 1 calc R . .
H39B H 0.7179 -0.1368 0.2870 0.104 Uiso 1 1 calc R . .
H39C H 0.7848 -0.1973 0.2817 0.104 Uiso 1 1 calc R . .
C40 C 0.66750(17) 0.29792(19) 0.07750(13) 0.0361(7) Uani 1 1 d . . .
C41 C 0.71437(16) 0.28387(19) 0.12834(13) 0.0360(7) Uani 1 1 d . . .
C42 C 0.71515(17) 0.3658(2) 0.16184(13) 0.0385(7) Uani 1 1 d . . .
C43 C 0.74665(18) 0.3929(2) 0.21346(14) 0.0416(7) Uani 1 1 d . . .
H43 H 0.7770 0.3536 0.2372 0.050 Uiso 1 1 calc R . .
C44 C 0.73269(19) 0.4819(2) 0.23056(15) 0.0473(8) Uani 1 1 d . . .
H44 H 0.7541 0.5009 0.2662 0.057 Uiso 1 1 calc R . .
C45 C 0.6897(2) 0.5405(2) 0.19751(16) 0.0496(8) Uani 1 1 d . . .
H45 H 0.6818 0.5989 0.2105 0.060 Uiso 1 1 calc R . .
C46 C 0.65662(18) 0.5149(2) 0.14388(15) 0.0429(7) Uani 1 1 d . . .
C47 C 0.61211(19) 0.5686(2) 0.10397(16) 0.0478(8) Uani 1 1 d . . .
H47 H 0.6018 0.6289 0.1124 0.057 Uiso 1 1 calc R . .
C48 C 0.58437(19) 0.5339(2) 0.05388(16) 0.0490(8) Uani 1 1 d . . .
H48 H 0.5548 0.5712 0.0282 0.059 Uiso 1 1 calc R . .
C49 C 0.59772(18) 0.4441(2) 0.03818(14) 0.0422(7) Uani 1 1 d . . .
H49 H 0.5777 0.4220 0.0029 0.051 Uiso 1 1 calc R . .
C50 C 0.64055(17) 0.3904(2) 0.07585(13) 0.0382(7) Uani 1 1 d . . .
C51 C 0.67036(17) 0.4274(2) 0.12803(14) 0.0390(7) Uani 1 1 d . . .
C52 C 0.61022(18) 0.23599(18) -0.00792(12) 0.0370(7) Uani 1 1 d . . .
C53 C 0.63883(19) 0.2405(2) -0.05546(14) 0.0434(8) Uani 1 1 d . . .
C54 C 0.5927(2) 0.2429(2) -0.10567(13) 0.0488(9) Uani 1 1 d . . .
H54 H 0.6118 0.2470 -0.1379 0.059 Uiso 1 1 calc R . .
C55 C 0.5195(2) 0.2396(2) -0.11067(13) 0.0446(8) Uani 1 1 d . . .
C56 C 0.49295(19) 0.23713(19) -0.06337(13) 0.0416(7) Uani 1 1 d . . .
H56 H 0.4433 0.2358 -0.0659 0.050 Uiso 1 1 calc R . .
C57 C 0.53700(18) 0.23647(18) -0.01136(13) 0.0380(7) Uani 1 1 d . . .
C58 C 0.50290(18) 0.2380(2) 0.03795(13) 0.0411(7) Uani 1 1 d . . .
H58A H 0.5265 0.1944 0.0649 0.062 Uiso 1 1 calc R . .
H58B H 0.4529 0.2221 0.0271 0.062 Uiso 1 1 calc R . .
H58C H 0.5071 0.2983 0.0540 0.062 Uiso 1 1 calc R . .
C59 C 0.7171(2) 0.2452(3) -0.05198(16) 0.0562(9) Uani 1 1 d . . .
H59A H 0.7384 0.1874 -0.0390 0.084 Uiso 1 1 calc R . .
H59B H 0.7369 0.2929 -0.0265 0.084 Uiso 1 1 calc R . .
H59C H 0.7272 0.2583 -0.0882 0.084 Uiso 1 1 calc R . .
C60 C 0.4710(2) 0.2397(2) -0.16599(14) 0.0566(10) Uani 1 1 d . . .
H60A H 0.4221 0.2319 -0.1614 0.085 Uiso 1 1 calc R . .
H60B H 0.4839 0.1902 -0.1881 0.085 Uiso 1 1 calc R . .
H60C H 0.4755 0.2970 -0.1844 0.085 Uiso 1 1 calc R . .
C61 C 0.79016(17) 0.1811(2) 0.18661(13) 0.0390(7) Uani 1 1 d . . .
H61A H 0.8171 0.2354 0.2011 0.047 Uiso 1 1 calc R . .
H61B H 0.8244 0.1345 0.1806 0.047 Uiso 1 1 calc R . .
C62 C 0.74849(18) 0.1469(2) 0.22905(13) 0.0406(7) Uani 1 1 d . . .
H62A H 0.7106 0.1059 0.2111 0.049 Uiso 1 1 calc R . .
H62B H 0.7261 0.1984 0.2443 0.049 Uiso 1 1 calc R . .
C63 C 0.74730(19) 0.0642(2) 0.33257(14) 0.0424(7) Uani 1 1 d . . .
C64 C 0.67429(19) 0.0586(2) 0.31617(14) 0.0436(8) Uani 1 1 d . . .
H64 H 0.6528 0.0758 0.2801 0.052 Uiso 1 1 calc R . .
C65 C 0.6322(2) 0.0279(2) 0.35236(16) 0.0491(8) Uani 1 1 d . . .
C66 C 0.6648(2) 0.0038(2) 0.40497(17) 0.0596(10) Uani 1 1 d . . .
C67 C 0.7372(2) 0.0102(3) 0.42250(17) 0.0631(11) Uani 1 1 d . . .
C68 C 0.7782(2) 0.0396(3) 0.38578(16) 0.0578(10) Uani 1 1 d . . .
H68 H 0.8280 0.0431 0.3971 0.069 Uiso 1 1 calc R . .
C69 C 0.5534(2) 0.0232(3) 0.33464(19) 0.0624(10) Uani 1 1 d . . .
H69A H 0.5373 -0.0381 0.3399 0.094 Uiso 1 1 calc R . .
H69B H 0.5403 0.0394 0.2960 0.094 Uiso 1 1 calc R . .
H69C H 0.5312 0.0652 0.3565 0.094 Uiso 1 1 calc R . .
C70 C 0.7709(3) -0.0142(4) 0.4803(2) 0.0956(18) Uani 1 1 d . . .
H70A H 0.8220 -0.0057 0.4856 0.143 Uiso 1 1 calc R . .
H70B H 0.7605 -0.0772 0.4873 0.143 Uiso 1 1 calc R . .
H70C H 0.7519 0.0246 0.5058 0.143 Uiso 1 1 calc R . .
C71 C 0.8606(2) 0.1797(2) 0.31766(15) 0.0546(5) Uani 1 1 d D . .
C78A C 1.0555(8) 0.2226(12) 0.3740(9) 0.118(6) Uani 0.478(7) 1 d P A 1
H78A H 1.0771 0.2429 0.3437 0.178 Uiso 0.478(7) 1 calc PR A 1
H78B H 1.0648 0.1583 0.3804 0.178 Uiso 0.478(7) 1 calc PR A 1
H78C H 1.0758 0.2564 0.4071 0.178 Uiso 0.478(7) 1 calc PR A 1
C77A C 0.8312(12) 0.4173(17) 0.3812(11) 0.078(6) Uani 0.478(7) 1 d P A 1
H77A H 0.7883 0.4335 0.3552 0.118 Uiso 0.478(7) 1 calc PR A 1
H77B H 0.8650 0.4671 0.3844 0.118 Uiso 0.478(7) 1 calc PR A 1
H77C H 0.8194 0.4052 0.4170 0.118 Uiso 0.478(7) 1 calc PR A 1
C72A C 0.8290(8) 0.2553(9) 0.3362(10) 0.0546(5) Uani 0.478(7) 1 d PD A 1
H72A H 0.7791 0.2560 0.3320 0.065 Uiso 0.478(7) 1 calc PR A 1
C73A C 0.8657(5) 0.3284(7) 0.3600(4) 0.0546(5) Uani 0.478(7) 1 d P A 1
C76A C 0.9316(5) 0.1714(6) 0.3329(4) 0.0546(5) Uani 0.478(7) 1 d P A 1
H76A H 0.9527 0.1167 0.3247 0.065 Uiso 0.478(7) 1 calc PR A 1
C75A C 0.9757(5) 0.2387(5) 0.3600(4) 0.0546(5) Uani 0.478(7) 1 d P A 1
C74A C 0.9458(5) 0.3178(6) 0.3735(4) 0.0546(5) Uani 0.478(7) 1 d P A 1
H74A H 0.9747 0.3650 0.3910 0.065 Uiso 0.478(7) 1 calc PR A 1
C74B C 0.9547(5) 0.3125(5) 0.3525(4) 0.0546(5) Uani 0.522(7) 1 d P A 2
H74B H 0.9874 0.3599 0.3635 0.065 Uiso 0.522(7) 1 calc PR A 2
C76B C 0.9330(5) 0.1700(6) 0.3127(4) 0.0546(5) Uani 0.522(7) 1 d P A 2
H76B H 0.9484 0.1178 0.2965 0.065 Uiso 0.522(7) 1 calc PR A 2
C78B C 1.0579(7) 0.2322(10) 0.3329(7) 0.104(4) Uani 0.522(7) 1 d P A 2
H78D H 1.0684 0.2596 0.2996 0.157 Uiso 0.522(7) 1 calc PR A 2
H78E H 1.0718 0.1688 0.3345 0.157 Uiso 0.522(7) 1 calc PR A 2
H78F H 1.0841 0.2638 0.3649 0.157 Uiso 0.522(7) 1 calc PR A 2
C75B C 0.9806(4) 0.2392(5) 0.3323(4) 0.0546(5) Uani 0.522(7) 1 d P A 2
C72B C 0.8367(8) 0.2599(9) 0.3370(9) 0.0546(5) Uani 0.522(7) 1 d P A 2
H72B H 0.7879 0.2702 0.3360 0.065 Uiso 0.522(7) 1 calc PR A 2
C73B C 0.8895(5) 0.3271(6) 0.3589(4) 0.0546(5) Uani 0.522(7) 1 d P A 2
C77B C 0.8577(10) 0.4065(15) 0.3799(11) 0.062(4) Uani 0.522(7) 1 d P A 2
H77D H 0.8780 0.4612 0.3674 0.093 Uiso 0.522(7) 1 calc PR A 2
H77E H 0.8673 0.4049 0.4199 0.093 Uiso 0.522(7) 1 calc PR A 2
H77F H 0.8066 0.4061 0.3663 0.093 Uiso 0.522(7) 1 calc PR A 2
Fe1 Fe 0.71324(3) 0.12347(3) 0.072940(19) 0.04089(15) Uani 1 1 d . . .
N1 N 0.80426(14) 0.07388(16) 0.06870(11) 0.0379(6) Uani 1 1 d . . .
N2 N 0.68313(14) 0.04170(16) 0.01122(10) 0.0356(6) Uani 1 1 d . . .
N3 N 0.74460(13) 0.20318(16) 0.13450(10) 0.0353(6) Uani 1 1 d . . .
N4 N 0.65787(14) 0.22714(16) 0.04417(10) 0.0359(6) Uani 1 1 d . . .
P1 P 0.63733(4) 0.03282(5) 0.10349(3) 0.03090(18) Uani 1 1 d . . .
P2 P 0.80654(5) 0.08685(5) 0.28473(3) 0.0396(2) Uani 1 1 d . A .

loop_
_atom_site_aniso_label
_atom_site_aniso_U_11
_atom_site_aniso_U_22
_atom_site_aniso_U_33
_atom_site_aniso_U_23
_atom_site_aniso_U_13
_atom_site_aniso_U_12
C1 0.059(2) 0.0305(14) 0.0370(17) 0.0065(13) 0.0192(15) 0.0040(13)
C2 0.0561(19) 0.0321(14) 0.0323(16) 0.0068(12) 0.0184(14) 0.0077(13)
C3 0.062(2) 0.0403(16) 0.0314(16) 0.0050(13) 0.0223(15) 0.0123(15)
C4 0.065(2) 0.0528(19) 0.0338(18) -0.0067(15) 0.0161(16) 0.0108(17)
C5 0.082(3) 0.064(2) 0.046(2) -0.0184(19) 0.016(2) 0.013(2)
C6 0.088(3) 0.067(3) 0.058(3) -0.025(2) 0.024(2) 0.019(2)
C7 0.072(3) 0.055(2) 0.058(2) -0.0081(18) 0.030(2) 0.0155(19)
C8 0.073(3) 0.070(3) 0.100(4) -0.027(3) 0.035(3) 0.019(2)
C9 0.058(2) 0.072(3) 0.103(4) -0.021(3) 0.029(2) 0.017(2)
C10 0.058(2) 0.0488(19) 0.068(3) -0.0043(18) 0.0269(19) 0.0065(16)
C11 0.059(2) 0.0401(17) 0.0464(19) 0.0063(15) 0.0293(16) 0.0113(15)
C12 0.067(2) 0.0404(17) 0.0366(18) -0.0012(14) 0.0251(16) 0.0074(15)
C13 0.052(2) 0.0447(17) 0.0437(19) -0.0027(15) 0.0210(15) 0.0036(15)
C14 0.056(2) 0.057(2) 0.048(2) -0.0044(17) 0.0235(17) -0.0082(17)
C15 0.078(3) 0.090(3) 0.065(3) 0.006(2) 0.024(2) -0.034(3)
C16 0.061(3) 0.121(4) 0.070(3) 0.010(3) 0.010(2) -0.027(3)
C17 0.060(2) 0.088(3) 0.061(3) 0.014(2) 0.015(2) 0.001(2)
C18 0.050(2) 0.059(2) 0.050(2) 0.0014(17) 0.0172(16) 0.0065(16)
C19 0.071(2) 0.048(2) 0.064(2) 0.0017(18) 0.027(2) -0.0119(18)
C20 0.061(2) 0.054(2) 0.057(2) 0.0147(18) 0.0079(18) 0.0080(17)
C21 0.073(4) 0.184(7) 0.123(5) 0.044(5) -0.015(4) -0.049(4)
C22 0.0568(19) 0.0304(14) 0.0315(16) 0.0016(12) 0.0147(14) 0.0053(13)
C23 0.0511(18) 0.0359(15) 0.0284(15) 0.0036(12) 0.0105(13) 0.0066(13)
C24 0.0463(17) 0.0282(13) 0.0278(15) 0.0072(11) 0.0116(12) 0.0081(12)
C25 0.0531(18) 0.0303(14) 0.0320(16) 0.0004(12) 0.0137(14) 0.0062(13)
C26 0.0534(19) 0.0391(16) 0.0324(16) 0.0052(13) 0.0149(14) 0.0048(14)
C27 0.0529(19) 0.0464(17) 0.0330(17) 0.0018(14) 0.0145(14) 0.0152(15)
C28 0.069(2) 0.0321(15) 0.0312(16) 0.0022(12) 0.0185(15) 0.0052(14)
C29 0.0514(18) 0.0313(14) 0.0292(15) 0.0015(12) 0.0133(13) 0.0024(13)
C30 0.056(2) 0.0503(19) 0.053(2) 0.0004(17) 0.0228(17) 0.0032(16)
C31 0.102(3) 0.0345(17) 0.066(3) -0.0025(17) 0.047(2) 0.0085(18)
C32 0.0447(16) 0.0280(13) 0.0311(16) 0.0025(12) 0.0102(13) 0.0025(12)
C33 0.0456(17) 0.0277(13) 0.0328(16) 0.0029(12) 0.0147(13) 0.0037(12)
C34 0.0485(18) 0.0305(14) 0.0439(19) 0.0040(13) 0.0155(14) 0.0051(13)
C35 0.0498(19) 0.0311(15) 0.053(2) 0.0082(14) 0.0111(15) 0.0072(13)
C36 0.056(2) 0.0368(16) 0.0386(18) 0.0113(14) 0.0059(15) 0.0025(14)
C37 0.0544(19) 0.0293(14) 0.0337(16) 0.0014(12) 0.0105(14) 0.0011(13)
C38 0.062(2) 0.0345(16) 0.058(2) 0.0005(15) 0.0230(17) 0.0111(15)
C39 0.113(4) 0.050(2) 0.040(2) 0.0117(17) 0.003(2) 0.012(2)
C40 0.0491(17) 0.0275(14) 0.0360(16) 0.0041(12) 0.0188(13) 0.0033(12)
C41 0.0454(17) 0.0290(14) 0.0382(17) 0.0021(12) 0.0194(13) -0.0003(12)
C42 0.0491(18) 0.0312(14) 0.0406(18) 0.0014(13) 0.0222(14) -0.0013(12)
C43 0.0533(19) 0.0319(15) 0.0434(18) 0.0002(13) 0.0186(15) 0.0004(13)
C44 0.062(2) 0.0380(16) 0.0464(19) -0.0074(15) 0.0205(16) -0.0060(15)
C45 0.066(2) 0.0326(16) 0.057(2) -0.0084(15) 0.0285(18) -0.0022(15)
C46 0.0488(18) 0.0315(15) 0.054(2) 0.0009(14) 0.0235(15) -0.0005(13)
C47 0.062(2) 0.0264(14) 0.061(2) 0.0015(15) 0.0263(18) 0.0063(14)
C48 0.057(2) 0.0313(15) 0.063(2) 0.0119(15) 0.0228(17) 0.0075(14)
C49 0.056(2) 0.0330(15) 0.0421(18) 0.0054(13) 0.0216(15) 0.0033(13)
C50 0.0497(18) 0.0301(14) 0.0403(18) 0.0040(13) 0.0220(14) 0.0017(13)
C51 0.0508(18) 0.0302(14) 0.0423(18) 0.0020(13) 0.0248(15) 0.0004(13)
C52 0.059(2) 0.0227(13) 0.0322(16) 0.0043(11) 0.0162(14) 0.0038(12)
C53 0.067(2) 0.0301(15) 0.0386(18) 0.0055(13) 0.0244(16) 0.0072(14)
C54 0.092(3) 0.0301(15) 0.0282(17) 0.0065(13) 0.0227(17) 0.0080(16)
C55 0.074(2) 0.0273(14) 0.0314(17) 0.0045(12) 0.0085(15) 0.0034(14)
C56 0.061(2) 0.0261(14) 0.0387(18) 0.0041(13) 0.0104(15) 0.0047(13)
C57 0.059(2) 0.0221(12) 0.0348(16) 0.0042(12) 0.0133(14) 0.0044(12)
C58 0.0512(18) 0.0374(15) 0.0367(17) 0.0069(13) 0.0136(14) 0.0064(13)
C59 0.078(3) 0.053(2) 0.045(2) 0.0123(16) 0.0306(18) 0.0069(18)
C60 0.100(3) 0.0360(17) 0.0328(18) 0.0038(14) 0.0100(18) 0.0057(18)
C61 0.0496(18) 0.0339(15) 0.0347(16) 0.0030(12) 0.0108(14) 0.0011(13)
C62 0.0511(18) 0.0380(15) 0.0343(17) 0.0019(13) 0.0123(14) -0.0047(13)
C63 0.059(2) 0.0320(15) 0.0395(18) 0.0005(13) 0.0172(15) -0.0046(13)
C64 0.067(2) 0.0289(14) 0.0382(18) -0.0029(13) 0.0195(16) -0.0007(14)
C65 0.065(2) 0.0335(16) 0.056(2) -0.0003(15) 0.0297(18) 0.0009(15)
C66 0.087(3) 0.0434(19) 0.057(2) 0.0132(17) 0.036(2) 0.0067(18)
C67 0.085(3) 0.061(2) 0.050(2) 0.0196(19) 0.027(2) 0.007(2)
C68 0.069(2) 0.057(2) 0.048(2) 0.0153(17) 0.0149(18) -0.0043(18)
C69 0.076(3) 0.0453(19) 0.075(3) 0.0038(19) 0.036(2) 0.0005(18)
C70 0.103(4) 0.127(5) 0.058(3) 0.046(3) 0.017(3) 0.007(3)
C71 0.0730(13) 0.0497(9) 0.0420(11) 0.0032(9) 0.0136(13) -0.0179(9)
C78A 0.083(9) 0.113(11) 0.152(15) -0.001(12) 0.004(11) -0.053(8)
C77A 0.15(2) 0.038(6) 0.052(7) -0.015(5) 0.019(12) 0.003(12)
C72A 0.0730(13) 0.0497(9) 0.0420(11) 0.0032(9) 0.0136(13) -0.0179(9)
C73A 0.0730(13) 0.0497(9) 0.0420(11) 0.0032(9) 0.0136(13) -0.0179(9)
C76A 0.0730(13) 0.0497(9) 0.0420(11) 0.0032(9) 0.0136(13) -0.0179(9)
C75A 0.0730(13) 0.0497(9) 0.0420(11) 0.0032(9) 0.0136(13) -0.0179(9)
C74A 0.0730(13) 0.0497(9) 0.0420(11) 0.0032(9) 0.0136(13) -0.0179(9)
C74B 0.0730(13) 0.0497(9) 0.0420(11) 0.0032(9) 0.0136(13) -0.0179(9)
C76B 0.0730(13) 0.0497(9) 0.0420(11) 0.0032(9) 0.0136(13) -0.0179(9)
C78B 0.075(7) 0.088(8) 0.142(13) -0.011(9) 0.001(9) -0.015(6)
C75B 0.0730(13) 0.0497(9) 0.0420(11) 0.0032(9) 0.0136(13) -0.0179(9)
C72B 0.0730(13) 0.0497(9) 0.0420(11) 0.0032(9) 0.0136(13) -0.0179(9)
C73B 0.0730(13) 0.0497(9) 0.0420(11) 0.0032(9) 0.0136(13) -0.0179(9)
C77B 0.079(9) 0.047(9) 0.066(7) -0.007(6) 0.028(7) -0.001(6)
Fe1 0.0554(3) 0.0328(2) 0.0379(3) 0.00337(18) 0.0177(2) 0.00539(19)
N1 0.0479(15) 0.0326(12) 0.0368(14) 0.0036(11) 0.0167(12) 0.0060(11)
N2 0.0504(15) 0.0303(12) 0.0290(13) 0.0053(10) 0.0149(11) 0.0060(11)
N3 0.0444(14) 0.0309(12) 0.0337(13) 0.0046(10) 0.0158(11) 0.0030(10)
N4 0.0518(15) 0.0293(12) 0.0303(13) 0.0043(10) 0.0170(11) 0.0037(10)
P1 0.0447(4) 0.0247(3) 0.0254(4) 0.0030(3) 0.0121(3) 0.0049(3)
P2 0.0517(5) 0.0345(4) 0.0342(4) 0.0038(3) 0.0123(4) -0.0034(3)

loop_
_atom_type_symbol
_atom_type_description
_atom_type_scat_dispersion_real
_atom_type_scat_dispersion_imag
_atom_type_scat_source
C C 0.0033 0.0016 'International Tables Vol C Tables 4.2.6.8 and 6.1.1.4'
H H 0.0000 0.0000 'International Tables Vol C Tables 4.2.6.8 and 6.1.1.4'
Fe Fe 0.3463 0.8444 'International Tables Vol C Tables 4.2.6.8 and 6.1.1.4'
N N 0.0061 0.0033 'International Tables Vol C Tables 4.2.6.8 and 6.1.1.4'
P P 0.1023 0.0942 'International Tables Vol C Tables 4.2.6.8 and 6.1.1.4'

loop_
_geom_angle_atom_site_label_1
_geom_angle_atom_site_label_2
_geom_angle_atom_site_label_3
_geom_angle
N1 C1 C2 115.7(3)
N1 C1 C11 134.8(3)
C2 C1 C11 109.0(3)
N2 C2 C1 114.8(3)
N2 C2 C3 135.8(3)
C1 C2 C3 109.2(3)
C4 C3 C12 118.4(3)
C4 C3 C2 137.4(3)
C12 C3 C2 104.1(3)
C3 C4 C5 119.2(4)
C6 C5 C4 121.7(4)
C5 C6 C7 120.9(4)
C12 C7 C6 116.3(4)
C12 C7 C8 115.9(4)
C6 C7 C8 127.7(4)
C9 C8 C7 120.9(4)
C8 C9 C10 122.6(4)
C11 C10 C9 118.3(4)
C10 C11 C12 118.5(3)
C10 C11 C1 136.8(3)
C12 C11 C1 104.7(3)
C7 C12 C3 123.4(3)
C7 C12 C11 123.7(3)
C3 C12 C11 112.9(3)
C18 C13 C14 120.7(3)
C18 C13 N1 119.3(3)
C14 C13 N1 120.0(3)
C15 C14 C13 117.6(4)
C15 C14 C19 121.2(4)
C13 C14 C19 121.1(3)
C14 C15 C16 123.1(4)
C17 C16 C15 118.5(4)
C17 C16 C21 119.8(5)
C15 C16 C21 121.7(5)
C16 C17 C18 120.7(4)
C17 C18 C13 119.4(4)
C17 C18 C20 119.5(4)
C13 C18 C20 121.1(3)
N2 C22 C23 108.3(2)
C22 C23 P1 109.0(2)
C29 C24 C25 119.0(3)
C29 C24 P1 119.2(2)
C25 C24 P1 120.7(2)
C26 C25 C24 120.9(3)
C25 C26 C27 118.4(3)
C25 C26 C30 120.8(3)
C27 C26 C30 120.7(3)
C28 C27 C26 121.7(3)
C29 C28 C27 118.2(3)
C29 C28 C31 119.5(3)
C27 C28 C31 122.2(3)
C28 C29 C24 121.8(3)
C33 C32 C37 119.7(3)
C33 C32 P1 118.5(2)
C37 C32 P1 121.2(2)
C32 C33 C34 121.2(3)
C35 C34 C33 118.1(3)
C35 C34 C38 121.9(3)
C33 C34 C38 120.0(3)
C36 C35 C34 122.0(3)
C35 C36 C37 118.8(3)
C35 C36 C39 121.8(3)
C37 C36 C39 119.5(3)
C32 C37 C36 120.2(3)
N4 C40 C41 115.4(3)
N4 C40 C50 135.7(3)
C41 C40 C50 108.9(3)
N3 C41 C40 115.1(3)
N3 C41 C42 136.3(3)
C40 C41 C42 108.6(3)
C43 C42 C51 118.4(3)
C43 C42 C41 136.6(3)
C51 C42 C41 104.9(3)
C42 C43 C44 118.4(3)
C45 C44 C43 122.5(3)
C44 C45 C46 120.6(3)
C51 C46 C45 116.2(3)
C51 C46 C47 116.4(3)
C45 C46 C47 127.4(3)
C48 C47 C46 120.3(3)
C47 C48 C49 123.1(3)
C50 C49 C48 118.0(3)
C49 C50 C51 118.7(3)
C49 C50 C40 136.4(3)
C51 C50 C40 104.9(3)
C46 C51 C42 123.9(3)
C46 C51 C50 123.4(3)
C42 C51 C50 112.6(3)
C57 C52 C53 120.4(3)
C57 C52 N4 121.0(3)
C53 C52 N4 118.6(3)
C54 C53 C52 118.3(3)
C54 C53 C59 121.0(3)
C52 C53 C59 120.7(3)
C53 C54 C55 122.8(3)
C56 C55 C54 117.6(3)
C56 C55 C60 121.1(4)
C54 C55 C60 121.3(3)
C55 C56 C57 122.2(3)
C52 C57 C56 118.7(3)
C52 C57 C58 123.1(3)
C56 C57 C58 118.2(3)
N3 C61 C62 112.5(3)
C61 C62 P2 111.0(2)
C64 C63 C68 119.1(3)
C64 C63 P2 122.8(3)
C68 C63 P2 117.5(3)
C63 C64 C65 120.6(3)
C66 C65 C64 118.6(4)
C66 C65 C69 121.1(3)
C64 C65 C69 120.4(3)
C67 C66 C65 121.8(4)
C66 C67 C68 118.7(4)
C66 C67 C70 120.5(4)
C68 C67 C70 120.8(4)
C67 C68 C63 121.1(4)
C76A C71 C72B 111.3(8)
C76A C71 C72A 117.4(8)
C72B C71 C72A 6.6(11)
C76A C71 C76B 20.8(4)
C72B C71 C76B 120.4(7)
C72A C71 C76B 127.0(7)
C76A C71 P2 121.2(5)
C72B C71 P2 127.0(7)
C72A C71 P2 120.6(7)
C76B C71 P2 111.6(4)
C73A C72A C71 124.0(12)
C72A C73A C74A 115.6(10)
C72A C73A C77A 125.4(12)
C74A C73A C77A 118.5(11)
C71 C76A C75A 124.0(9)
C74A C75A C76A 118.8(9)
C74A C75A C78A 121.8(9)
C76A C75A C78A 119.4(10)
C75A C74A C73A 119.2(8)
C73B C74B C75B 127.9(8)
C75B C76B C71 118.7(8)
C74B C75B C76B 117.5(8)
C74B C75B C78B 119.9(8)
C76B C75B C78B 122.6(9)
C71 C72B C73B 117.4(10)
C74B C73B C72B 117.3(9)
C74B C73B C77B 130.4(12)
C72B C73B C77B 111.9(12)
N1 Fe1 N4 136.84(11)
N1 Fe1 N3 97.36(11)
N4 Fe1 N3 82.72(10)
N1 Fe1 N2 81.68(11)
N4 Fe1 N2 98.24(10)
N3 Fe1 N2 178.96(11)
N1 Fe1 P1 117.00(8)
N4 Fe1 P1 104.80(8)
N3 Fe1 P1 102.91(8)
N2 Fe1 P1 77.23(8)
C1 N1 C13 116.2(3)
C1 N1 Fe1 113.8(2)
C13 N1 Fe1 130.0(2)
C2 N2 C22 120.8(3)
C2 N2 Fe1 113.8(2)
C22 N2 Fe1 123.1(2)
C41 N3 C61 118.8(3)
C41 N3 Fe1 113.3(2)
C61 N3 Fe1 127.60(19)
C40 N4 C52 118.5(2)
C40 N4 Fe1 113.4(2)
C52 N4 Fe1 128.08(19)
C24 P1 C32 105.11(13)
C24 P1 C23 99.73(14)
C32 P1 C23 104.39(14)
C24 P1 Fe1 124.64(10)
C32 P1 Fe1 116.93(10)
C23 P1 Fe1 102.68(11)
C71 P2 C63 102.68(17)
C71 P2 C62 100.71(16)
C63 P2 C62 102.40(16)

loop_
_geom_bond_atom_site_label_1
_geom_bond_atom_site_label_2
_geom_bond_distance
C1 N1 1.344(4)
C1 C2 1.402(5)
C1 C11 1.472(5)
C2 N2 1.328(4)
C2 C3 1.485(4)
C3 C4 1.379(5)
C3 C12 1.422(5)
C4 C5 1.415(5)
C5 C6 1.380(6)
C6 C7 1.414(6)
C7 C12 1.405(5)
C7 C8 1.413(6)
C8 C9 1.366(7)
C9 C10 1.427(6)
C10 C11 1.375(5)
C11 C12 1.424(5)
C13 C18 1.395(5)
C13 C14 1.404(5)
C13 N1 1.436(4)
C14 C15 1.376(6)
C14 C19 1.503(6)
C15 C16 1.387(7)
C16 C17 1.382(7)
C16 C21 1.540(7)
C17 C18 1.396(6)
C18 C20 1.502(5)
C22 N2 1.454(4)
C22 C23 1.539(4)
C23 P1 1.845(3)
C24 C29 1.393(4)
C24 C25 1.399(5)
C24 P1 1.825(3)
C25 C26 1.396(5)
C26 C27 1.402(5)
C26 C30 1.510(5)
C27 C28 1.399(5)
C28 C29 1.386(5)
C28 C31 1.506(5)
C32 C33 1.385(4)
C32 C37 1.394(4)
C32 P1 1.832(3)
C33 C34 1.397(4)
C34 C35 1.390(5)
C34 C38 1.513(5)
C35 C36 1.388(5)
C36 C37 1.400(4)
C36 C39 1.502(5)
C40 N4 1.332(4)
C40 C41 1.425(4)
C40 C50 1.468(4)
C41 N3 1.330(4)
C41 C42 1.476(4)
C42 C43 1.375(5)
C42 C51 1.421(5)
C43 C44 1.431(5)
C44 C45 1.366(5)
C45 C46 1.420(5)
C46 C51 1.399(4)
C46 C47 1.429(5)
C47 C48 1.363(5)
C48 C49 1.429(5)
C49 C50 1.381(5)
C50 C51 1.429(5)
C52 C57 1.400(5)
C52 C53 1.404(5)
C52 N4 1.447(4)
C53 C54 1.392(5)
C53 C59 1.499(5)
C54 C55 1.396(5)
C55 C56 1.375(5)
C55 C60 1.511(5)
C56 C57 1.408(5)
C57 C58 1.504(5)
C61 N3 1.460(4)
C61 C62 1.536(4)
C62 P2 1.840(3)
C63 C64 1.393(5)
C63 C68 1.395(5)
C63 P2 1.837(4)
C64 C65 1.404(5)
C65 C66 1.390(6)
C65 C69 1.502(6)
C66 C67 1.386(6)
C67 C68 1.391(6)
C67 C70 1.509(6)
C71 C76A 1.356(11)
C71 C72B 1.399(13)
C71 C72A 1.399(10)
C71 C76B 1.435(10)
C71 P2 1.827(4)
C78A C75A 1.533(18)
C77A C73A 1.62(2)
C72A C73A 1.369(16)
C73A C74A 1.526(14)
C76A C75A 1.400(12)
C75A C74A 1.380(13)
C74B C73B 1.318(12)
C74B C75B 1.337(12)
C76B C75B 1.404(11)
C78B C75B 1.494(16)
C72B C73B 1.456(15)
C73B C77B 1.47(2)
Fe1 N1 1.928(3)
Fe1 N4 1.934(2)
Fe1 N3 1.943(3)
Fe1 N2 1.961(3)
Fe1 P1 2.2315(9)

loop_
_geom_torsion_atom_site_label_1
_geom_torsion_atom_site_label_2
_geom_torsion_atom_site_label_3
_geom_torsion_atom_site_label_4
_geom_torsion
N1 C1 C2 N2 5.3(4)
C11 C1 C2 N2 178.3(3)
N1 C1 C2 C3 -169.7(3)
C11 C1 C2 C3 3.3(3)
N2 C2 C3 C4 2.2(7)
C1 C2 C3 C4 175.7(4)
N2 C2 C3 C12 -175.2(3)
C1 C2 C3 C12 -1.6(3)
C12 C3 C4 C5 1.9(5)
C2 C3 C4 C5 -175.2(4)
C3 C4 C5 C6 -1.9(6)
C4 C5 C6 C7 0.8(7)
C5 C6 C7 C12 0.2(7)
C5 C6 C7 C8 179.8(5)
C12 C7 C8 C9 0.0(7)
C6 C7 C8 C9 -179.5(5)
C7 C8 C9 C10 0.5(9)
C8 C9 C10 C11 1.0(8)
C9 C10 C11 C12 -2.9(6)
C9 C10 C11 C1 175.5(4)
N1 C1 C11 C10 -11.1(7)
C2 C1 C11 C10 177.8(4)
N1 C1 C11 C12 167.5(3)
C2 C1 C11 C12 -3.6(4)
C6 C7 C12 C3 -0.2(6)
C8 C7 C12 C3 -179.8(4)
C6 C7 C12 C11 177.4(4)
C8 C7 C12 C11 -2.2(6)
C4 C3 C12 C7 -0.9(5)
C2 C3 C12 C7 177.1(3)
C4 C3 C12 C11 -178.7(3)
C2 C3 C12 C11 -0.7(4)
C10 C11 C12 C7 3.7(5)
C1 C11 C12 C7 -175.2(3)
C10 C11 C12 C3 -178.5(3)
C1 C11 C12 C3 2.6(4)
C18 C13 C14 C15 1.0(6)
N1 C13 C14 C15 179.6(4)
C18 C13 C14 C19 -179.1(3)
N1 C13 C14 C19 -0.5(5)
C13 C14 C15 C16 1.7(7)
C19 C14 C15 C16 -178.2(5)
C14 C15 C16 C17 -3.0(8)
C14 C15 C16 C21 177.2(6)
C15 C16 C17 C18 1.6(8)
C21 C16 C17 C18 -178.6(6)
C16 C17 C18 C13 1.0(7)
C16 C17 C18 C20 -177.6(5)
C14 C13 C18 C17 -2.3(6)
N1 C13 C18 C17 179.1(3)
C14 C13 C18 C20 176.3(4)
N1 C13 C18 C20 -2.3(5)
N2 C22 C23 P1 3.9(3)
C29 C24 C25 C26 0.1(4)
P1 C24 C25 C26 -167.4(2)
C24 C25 C26 C27 0.9(5)
C24 C25 C26 C30 179.5(3)
C25 C26 C27 C28 -1.7(5)
C30 C26 C27 C28 179.7(3)
C26 C27 C28 C29 1.4(5)
C26 C27 C28 C31 178.1(3)
C27 C28 C29 C24 -0.3(5)
C31 C28 C29 C24 -177.2(3)
C25 C24 C29 C28 -0.4(4)
P1 C24 C29 C28 167.3(2)
C37 C32 C33 C34 -1.5(5)
P1 C32 C33 C34 170.5(2)
C32 C33 C34 C35 0.5(5)
C32 C33 C34 C38 -178.4(3)
C33 C34 C35 C36 1.1(5)
C38 C34 C35 C36 -179.9(3)
C34 C35 C36 C37 -1.7(5)
C34 C35 C36 C39 177.5(4)
C33 C32 C37 C36 0.9(5)
P1 C32 C37 C36 -170.8(3)
C35 C36 C37 C32 0.7(5)
C39 C36 C37 C32 -178.6(3)
N4 C40 C41 N3 3.0(4)
C50 C40 C41 N3 -177.9(3)
N4 C40 C41 C42 -175.9(3)
C50 C40 C41 C42 3.3(3)
N3 C41 C42 C43 -0.9(7)
C40 C41 C42 C43 177.6(4)
N3 C41 C42 C51 179.1(3)
C40 C41 C42 C51 -2.5(3)
C51 C42 C43 C44 0.0(5)
C41 C42 C43 C44 180.0(4)
C42 C43 C44 C45 -0.3(5)
C43 C44 C45 C46 -0.1(6)
C44 C45 C46 C51 0.6(5)
C44 C45 C46 C47 -178.1(3)
C51 C46 C47 C48 1.1(5)
C45 C46 C47 C48 179.8(3)
C46 C47 C48 C49 -0.3(5)
C47 C48 C49 C50 0.3(5)
C48 C49 C50 C51 -1.2(5)
C48 C49 C50 C40 -180.0(3)
N4 C40 C50 C49 -4.9(7)
C41 C40 C50 C49 176.1(4)
N4 C40 C50 C51 176.2(4)
C41 C40 C50 C51 -2.8(3)
C45 C46 C51 C42 -0.9(5)
C47 C46 C51 C42 178.0(3)
C45 C46 C51 C50 179.0(3)
C47 C46 C51 C50 -2.1(5)
C43 C42 C51 C46 0.5(5)
C41 C42 C51 C46 -179.4(3)
C43 C42 C51 C50 -179.3(3)
C41 C42 C51 C50 0.7(4)
C49 C50 C51 C46 2.2(5)
C40 C50 C51 C46 -178.6(3)
C49 C50 C51 C42 -177.9(3)
C40 C50 C51 C42 1.2(4)
C57 C52 C53 C54 -1.8(4)
N4 C52 C53 C54 175.7(3)
C57 C52 C53 C59 176.6(3)
N4 C52 C53 C59 -5.9(4)
C52 C53 C54 C55 -1.1(5)
C59 C53 C54 C55 -179.4(3)
C53 C54 C55 C56 2.5(5)
C53 C54 C55 C60 -178.2(3)
C54 C55 C56 C57 -1.1(4)
C60 C55 C56 C57 179.6(3)
C53 C52 C57 C56 3.1(4)
N4 C52 C57 C56 -174.4(2)
C53 C52 C57 C58 -175.8(3)
N4 C52 C57 C58 6.7(4)
C55 C56 C57 C52 -1.6(4)
C55 C56 C57 C58 177.3(3)
N3 C61 C62 P2 161.8(2)
C68 C63 C64 C65 -0.7(5)
P2 C63 C64 C65 170.3(2)
C63 C64 C65 C66 0.5(5)
C63 C64 C65 C69 179.2(3)
C64 C65 C66 C67 0.7(5)
C69 C65 C66 C67 -178.1(4)
C65 C66 C67 C68 -1.6(6)
C65 C66 C67 C70 178.4(4)
C66 C67 C68 C63 1.4(6)
C70 C67 C68 C63 -178.6(4)
C64 C63 C68 C67 -0.3(6)
P2 C63 C68 C67 -171.7(3)
C76A C71 C72A C73A 12(3)
C72B C71 C72A C73A -9(16)
C76B C71 C72A C73A -10(3)
P2 C71 C72A C73A -178.3(14)
C71 C72A C73A C74A -9(2)
C71 C72A C73A C77A 179.3(19)
C72B C71 C76A C75A -5.7(13)
C72A C71 C76A C75A -8.3(16)
C76B C71 C76A C75A 115(2)
P2 C71 C76A C75A -177.7(6)
C71 C76A C75A C74A 1.6(13)
C71 C76A C75A C78A -178.6(10)
C76A C75A C74A C73A 1.7(13)
C78A C75A C74A C73A -178.1(11)
C72A C73A C74A C75A 1.8(15)
C77A C73A C74A C75A 174.1(13)
C76A C71 C76B C75B -63.0(17)
C72B C71 C76B C75B 5.8(14)
C72A C71 C76B C75B 5.9(16)
P2 C71 C76B C75B 175.3(5)
C73B C74B C75B C76B 3.6(14)
C73B C74B C75B C78B -174.6(11)
C71 C76B C75B C74B -2.9(11)
C71 C76B C75B C78B 175.2(9)
C76A C71 C72B C73B 12.4(19)
C72A C71 C72B C73B 172(19)
C76B C71 C72B C73B -8(2)
P2 C71 C72B C73B -176.2(9)
C75B C74B C73B C72B -6.3(16)
C75B C74B C73B C77B -178.9(16)
C71 C72B C73B C74B 8(2)
C71 C72B C73B C77B -177.7(17)
C2 C1 N1 C13 177.4(3)
C11 C1 N1 C13 6.7(5)
C2 C1 N1 Fe1 -3.1(3)
C11 C1 N1 Fe1 -173.8(3)
C18 C13 N1 C1 -77.0(4)
C14 C13 N1 C1 104.4(4)
C18 C13 N1 Fe1 103.6(3)
C14 C13 N1 Fe1 -75.0(4)
N4 Fe1 N1 C1 -92.8(2)
N3 Fe1 N1 C1 180.0(2)
N2 Fe1 N1 C1 0.4(2)
P1 Fe1 N1 C1 71.4(2)
N4 Fe1 N1 C13 86.6(3)
N3 Fe1 N1 C13 -0.6(3)
N2 Fe1 N1 C13 179.8(3)
P1 Fe1 N1 C13 -109.2(3)
C1 C2 N2 C22 -168.5(3)
C3 C2 N2 C22 4.8(5)
C1 C2 N2 Fe1 -4.9(3)
C3 C2 N2 Fe1 168.4(3)
C23 C22 N2 C2 122.5(3)
C23 C22 N2 Fe1 -39.6(3)
N1 Fe1 N2 C2 2.5(2)
N4 Fe1 N2 C2 138.9(2)
N3 Fe1 N2 C2 -20(6)
P1 Fe1 N2 C2 -117.7(2)
N1 Fe1 N2 C22 165.8(2)
N4 Fe1 N2 C22 -57.9(2)
N3 Fe1 N2 C22 143(6)
P1 Fe1 N2 C22 45.5(2)
C40 C41 N3 C61 -176.4(3)
C42 C41 N3 C61 2.0(5)
C40 C41 N3 Fe1 -2.5(3)
C42 C41 N3 Fe1 175.9(3)
C62 C61 N3 C41 84.2(3)
C62 C61 N3 Fe1 -88.8(3)
N1 Fe1 N3 C41 137.6(2)
N4 Fe1 N3 C41 1.1(2)
N2 Fe1 N3 C41 160(6)
P1 Fe1 N3 C41 -102.5(2)
N1 Fe1 N3 C61 -49.1(3)
N4 Fe1 N3 C61 174.4(3)
N2 Fe1 N3 C61 -27(6)
P1 Fe1 N3 C61 70.8(3)
C41 C40 N4 C52 179.2(3)
C50 C40 N4 C52 0.3(5)
C41 C40 N4 Fe1 -1.9(3)
C50 C40 N4 Fe1 179.1(3)
C57 C52 N4 C40 -75.1(4)
C53 C52 N4 C40 107.4(3)
C57 C52 N4 Fe1 106.2(3)
C53 C52 N4 Fe1 -71.2(3)
N1 Fe1 N4 C40 -92.5(3)
N3 Fe1 N4 C40 0.5(2)
N2 Fe1 N4 C40 -179.1(2)
P1 Fe1 N4 C40 102.0(2)
N1 Fe1 N4 C52 86.2(3)
N3 Fe1 N4 C52 179.2(3)
N2 Fe1 N4 C52 -0.4(3)
P1 Fe1 N4 C52 -79.3(3)
C29 C24 P1 C32 136.0(2)
C25 C24 P1 C32 -56.5(3)
C29 C24 P1 C23 -116.1(2)
C25 C24 P1 C23 51.4(3)
C29 C24 P1 Fe1 -3.1(3)
C25 C24 P1 Fe1 164.33(19)
C33 C32 P1 C24 150.2(2)
C37 C32 P1 C24 -38.0(3)
C33 C32 P1 C23 45.7(3)
C37 C32 P1 C23 -142.5(3)
C33 C32 P1 Fe1 -66.9(3)
C37 C32 P1 Fe1 104.9(3)
C22 C23 P1 C24 152.1(2)
C22 C23 P1 C32 -99.4(2)
C22 C23 P1 Fe1 23.1(2)
N1 Fe1 P1 C24 143.28(14)
N4 Fe1 P1 C24 -47.80(14)
N3 Fe1 P1 C24 37.96(14)
N2 Fe1 P1 C24 -143.09(14)
N1 Fe1 P1 C32 8.35(15)
N4 Fe1 P1 C32 177.26(13)
N3 Fe1 P1 C32 -96.98(13)
N2 Fe1 P1 C32 81.97(13)
N1 Fe1 P1 C23 -105.24(14)
N4 Fe1 P1 C23 63.67(13)
N3 Fe1 P1 C23 149.43(13)
N2 Fe1 P1 C23 -31.62(12)
C76A C71 P2 C63 119.4(5)
C72B C71 P2 C63 -51.2(12)
C72A C71 P2 C63 -49.6(12)
C76B C71 P2 C63 140.1(4)
C76A C71 P2 C62 -135.1(5)
C72B C71 P2 C62 54.3(12)
C72A C71 P2 C62 55.8(12)
C76B C71 P2 C62 -114.4(4)
C64 C63 P2 C71 129.0(3)
C68 C63 P2 C71 -59.9(3)
C64 C63 P2 C62 24.9(3)
C68 C63 P2 C62 -164.0(3)
C61 C62 P2 C71 68.5(3)
C61 C62 P2 C63 174.2(2)

loop_
_platon_squeeze_void_nr
_platon_squeeze_void_average_x
_platon_squeeze_void_average_y
_platon_squeeze_void_average_z
_platon_squeeze_void_volume
_platon_squeeze_void_count_electrons
_platon_squeeze_void_content
1 0.000 0.000 0.500 408 47 ' '
2 0.370 0.160 0.537 9 0 ' '
3 1.000 0.500 0.000 408 47 ' '
4 0.370 0.340 0.037 9 0 ' '
5 0.630 0.660 0.962 9 0 ' '
6 0.630 0.840 0.462 9 0 ' '
